data_7046679
loop_
_publ_author_name
'Das, Avijit'
'Bhattacharya, Kisholoy'
'Das, Lakshmi Kanta'
'Giri, Sanjib'
'Ghosh, Ashutosh'

_publ_section_title
;
 Mixed azido/phenoxido bridged trinuclear Cu(ii) complexes of Mannich
 bases: Synthesis, structures, magnetic properties and catalytic oxidase
 activities.
;
_journal_issue 28
_journal_name_full 'Dalton transactions (Cambridge, England : 2003)'
_journal_page_first 9385
_journal_page_last 9399
_journal_paper_doi 10.1039/c8dt01400k
_journal_volume 47
_journal_year 2018
_chemical_formula_moiety 'C48 H68 Cu3 N10 O4, 2(C H4 O), H2 O'
_chemical_formula_sum 'C50 H78 Cu3 N10 O7'
_chemical_formula_weight 1121.84
_space_group_crystal_system monoclinic
_space_group_IT_number 14
_space_group_name_Hall '-P 2ybc'
_space_group_name_H-M_alt 'P 1 21/c 1'
_symmetry_space_group_name_Hall '-P 2ybc'
_symmetry_space_group_name_H-M 'P 1 21/c 1'
_atom_sites_solution_hydrogens mixed
_audit_creation_date 2018-05-21
_audit_creation_method
;
Olex2 1.2
(compiled 2018.04.26 svn.r3504 for OlexSys, GUI svn.r5492)
;
_audit_update_record
;
2018-05-28 deposited with the CCDC.
2018-06-14 downloaded from the CCDC.
;
_cell_angle_alpha 90
_cell_angle_beta 92.238(3)
_cell_angle_gamma 90
_cell_formula_units_Z 4
_cell_length_a 14.606(3)
_cell_length_b 19.878(4)
_cell_length_c 19.445(4)
_cell_measurement_reflns_used 39801
_cell_measurement_temperature 298(2)
_cell_measurement_theta_max 25.219
_cell_measurement_theta_min 1.395
_cell_volume 5641(2)
_computing_cell_refinement 'BRUKER APEX-II'
_computing_data_collection 'BRUKER APEX-II'
_computing_data_reduction 'SAINT V8.34A (Bruker AXS Inc., 2013)'
_computing_molecular_graphics 'Olex2 (Dolomanov et al., 2009)'
_computing_publication_material 'Olex2 (Dolomanov et al., 2009)'
_computing_structure_refinement 'XL (Sheldrick, 2008)'
_computing_structure_solution 'SHELXS-2013 (Sheldrick, 2013)'
_diffrn_ambient_temperature 298.15
_diffrn_measured_fraction_theta_full 0.988
_diffrn_measured_fraction_theta_max 0.988
_diffrn_measurement_device_type 'CCD AREA DETECTOR'
_diffrn_measurement_method OMEGA-SCAN
_diffrn_radiation_type MoK\a
_diffrn_radiation_wavelength 0.71073
_diffrn_reflns_av_R_equivalents 0.0585
_diffrn_reflns_av_unetI/netI 0.0586
_diffrn_reflns_Laue_measured_fraction_full 0.988
_diffrn_reflns_Laue_measured_fraction_max 0.988
_diffrn_reflns_limit_h_max 17
_diffrn_reflns_limit_h_min -17
_diffrn_reflns_limit_k_max 22
_diffrn_reflns_limit_k_min -23
_diffrn_reflns_limit_l_max 23
_diffrn_reflns_limit_l_min -22
_diffrn_reflns_number 39801
_diffrn_reflns_point_group_measured_fraction_full 0.988
_diffrn_reflns_point_group_measured_fraction_max 0.988
_diffrn_reflns_theta_full 25.219
_diffrn_reflns_theta_max 25.219
_diffrn_reflns_theta_min 1.395
_exptl_absorpt_coefficient_mu 1.176
_exptl_absorpt_correction_T_max 0.921
_exptl_absorpt_correction_T_min 0.881
_exptl_absorpt_correction_type empirical
_exptl_absorpt_process_details SADABS
_exptl_crystal_colour BROWN
_exptl_crystal_density_diffrn 1.321
_exptl_crystal_description BLOCK
_exptl_crystal_F_000 2364
_exptl_crystal_size_max 0.12
_exptl_crystal_size_mid 0.09
_exptl_crystal_size_min 0.07
_refine_diff_density_max 0.563
_refine_diff_density_min -0.272
_refine_diff_density_rms 0.064
_refine_ls_extinction_method none
_refine_ls_goodness_of_fit_ref 0.985
_refine_ls_hydrogen_treatment mixed
_refine_ls_matrix_type full
_refine_ls_number_parameters 772
_refine_ls_number_reflns 10061
_refine_ls_number_restraints 132
_refine_ls_restrained_S_all 0.986
_refine_ls_R_factor_all 0.0841
_refine_ls_R_factor_gt 0.0446
_refine_ls_shift/su_max 0.001
_refine_ls_shift/su_mean 0.000
_refine_ls_structure_factor_coef Fsqd
_refine_ls_weighting_details 'w=1/[\s^2^(Fo^2^)+(0.0635P)^2^] where P=(Fo^2^+2Fc^2^)/3'
_refine_ls_weighting_scheme calc
_refine_ls_wR_factor_gt 0.1035
_refine_ls_wR_factor_ref 0.1212
_reflns_Friedel_coverage 0.000
_reflns_number_gt 6429
_reflns_number_total 10061
_reflns_threshold_expression 'I > 2\s(I)'
_cod_data_source_file c8dt01400k2.cif
_cod_data_source_block 3
_cod_depositor_comments
;
The following automatic conversions were performed:

'_exptl_absorpt_correction_type' value 'EMPIRICAL' changed to
'empirical' according to
/home/data/users/saulius/crontab/automatic-downloads/rss-feeds/RSC/lib/dictionaries/cif_core.dic
dictionary named 'cif_core.dic' version 2.4.2 from 2011-04-26.

Automatic conversion script
Id: cif_fix_values 4973 2017-02-22 13:04:09Z antanas 

 Adding full bibliography for 7046677--7046679.cif.
;
_cod_original_cell_volume 5641.3(19)
_cod_database_code 7046679
_shelx_shelxl_version_number 2014/7
_shelx_space_group_comment
;
The symmetry employed for this shelxl refinement is uniquely defined
by the following loop, which should always be used as a source of
symmetry information in preference to the above space-group names.
They are only intended as comments.
;
_shelx_estimated_absorpt_t_max 0.922
_shelx_estimated_absorpt_t_min 0.872
_olex2_refinement_description
;
1. Fixed Uiso
 At 1.2 times of:
  All C(H) groups, All C(H,H) groups, All C(H,H,H,H) groups
 At 1.5 times of:
  All C(H,H,H) groups, All O(H) groups
2. Restrained distances
 O5-H5A
 0.96 with sigma of 0.02
 O5-H5B
 0.96 with sigma of 0.02
 O6-H6
 0.9 with sigma of 0.02
 Cu3-N4 \\sim Cu3-N4A
 with sigma of 0.02
 N4-C37 \\sim N4A-C37A
 with sigma of 0.02
 N4-C35 \\sim N4A-C35A
 with sigma of 0.02
 N4-C34 \\sim N4A-C34A
 with sigma of 0.02
 C33-C34 \\sim C33-C34A
 with sigma of 0.02
 C37-C38 \\sim C37A-C38A
 with sigma of 0.02
 C35-C36 \\sim C35A-C36A
 with sigma of 0.02
 Cu3-C37 \\sim Cu3-C37A
 with sigma of 0.04
 Cu3-C35 \\sim Cu3-C35A
 with sigma of 0.04
 Cu3-C34 \\sim Cu3-C34A
 with sigma of 0.04
 N4-C33 \\sim N4A-C33
 with sigma of 0.04
 N4-C36 \\sim N4A-C36A
 with sigma of 0.04
 N4-C38 \\sim N4A-C38A
 with sigma of 0.04
 C37-C35 \\sim C37A-C35A
 with sigma of 0.04
 C37-C34 \\sim C37A-C34A
 with sigma of 0.04
 C35-C34 \\sim C35A-C34A
 with sigma of 0.04
 Cu1-N2 \\sim Cu1-N2A
 with sigma of 0.02
 N2-C14 \\sim N2A-C14A
 with sigma of 0.02
 N2-C12 \\sim N2A-C12A
 with sigma of 0.02
 N2-C11 \\sim N2A-C11A
 with sigma of 0.02
 C10-C11 \\sim C10-C11A
 with sigma of 0.02
 C14-C15 \\sim C14A-C15A
 with sigma of 0.02
 C12-C13 \\sim C12A-C13A
 with sigma of 0.02
 Cu1-C14 \\sim Cu1-C14A
 with sigma of 0.04
 Cu1-C12 \\sim Cu1-C12A
 with sigma of 0.04
 Cu1-C11 \\sim Cu1-C11A
 with sigma of 0.04
 N2-C10 \\sim N2A-C10
 with sigma of 0.04
 N2-C15 \\sim N2A-C15A
 with sigma of 0.04
 N2-C13 \\sim N2A-C13A
 with sigma of 0.04
 C14-C12 \\sim C14A-C12A
 with sigma of 0.04
 C14-C11 \\sim C14A-C11A
 with sigma of 0.04
 C12-C11 \\sim C12A-C11A
 with sigma of 0.04
3. Rigid bond restraints
 C34, C35, C36
 with sigma for 1-2 distances of 0.01 and sigma for 1-3 distances of 0.01
4. Uiso/Uaniso restraints and constraints
C34 \\sim C35 \\sim C36: within 2A with sigma of 0.04 and sigma for terminal
atoms of 0.08
Uanis(C34) \\sim Ueq, Uanis(C35) \\sim Ueq, Uanis(C36) \\sim Ueq: with sigma of
0.009 and sigma for terminal atoms of 0.018
5. Rigid body (RIGU) restrains
 N4A, C37A, C35A, C34A, C36A, C38A, C33
 with sigma for 1-2 distances of 0.001 and sigma for 1-3 distances of 0.001
 C10, N2A, C14A, C12A, C15A, C11A, C13A
 with sigma for 1-2 distances of 0.001 and sigma for 1-3 distances of 0.001
6. Others
 Sof(H33C)=Sof(H33D)=Sof(N4A)=Sof(C37A)=Sof(H37C)=Sof(H37D)=Sof(C35A)=
 Sof(H35C)=Sof(H35D)=Sof(C34A)=Sof(H34C)=Sof(H34D)=Sof(C36A)=Sof(H36D)=
 Sof(H36E)=Sof(H36F)=Sof(C38A)=Sof(H38D)=Sof(H38E)=Sof(H38F)=1-FVAR(1)
 Sof(N4)=Sof(H33A)=Sof(H33B)=Sof(C37)=Sof(H37A)=Sof(H37B)=Sof(C35)=Sof(H35A)=
 Sof(H35B)=Sof(C34)=Sof(H34A)=Sof(H34B)=Sof(C36)=Sof(H36A)=Sof(H36B)=Sof(H36C)=
 Sof(C38)=Sof(H38A)=Sof(H38B)=Sof(H38C)=FVAR(1)
 Sof(H10C)=Sof(H10D)=Sof(N2A)=Sof(C14A)=Sof(H14C)=Sof(H14D)=Sof(C12A)=
 Sof(H12C)=Sof(H12D)=Sof(C15A)=Sof(H15D)=Sof(H15E)=Sof(H15F)=Sof(C11A)=
 Sof(H11C)=Sof(H11D)=Sof(C13A)=Sof(H13D)=Sof(H13E)=Sof(H13F)=1-FVAR(2)
 Sof(N2)=Sof(H10A)=Sof(H10B)=Sof(C14)=Sof(H14A)=Sof(H14B)=Sof(C12)=Sof(H12A)=
 Sof(H12B)=Sof(C15)=Sof(H15A)=Sof(H15B)=Sof(H15C)=Sof(C11)=Sof(H11A)=Sof(H11B)=
 Sof(C13)=Sof(H13A)=Sof(H13B)=Sof(H13C)=FVAR(2)
7.a Secondary CH2 refined with riding coordinates:
 C16(H16A,H16B), C32(H32A,H32B), C9(H9A,H9B), C10(H10A,H10B), C10(H10C,H10D),
 C33(H33A,H33B), C33(H33C,H33D), C39(H39A,H39B), C14(H14A,H14B), C12(H12A,H12B),
  C37(H37A,H37B), C11(H11A,H11B), C35(H35A,H35B), C34(H34A,H34B), C37A(H37C,
 H37D), C35A(H35C,H35D), C34A(H34C,H34D), C14A(H14C,H14D), C12A(H12C,H12D),
 C11A(H11C,H11D)
7.b Aromatic/amide H refined with riding coordinates:
 C18(H18), C5(H5), C43(H43), C20(H20), C3(H3), C28(H28), C26(H26), C41(H41)
7.c Idealised Me refined as rotating group:
 C31(H31A,H31B,H31C), C45(H45A,H45B,H45C), C22(H22A,H22B,H22C), C7(H7A,H7B,
 H7C), C15(H15A,H15B,H15C), C23(H23A,H23B,H23C), C13(H13A,H13B,H13C), C49(H49A,
 H49B,H49C), C30(H30A,H30B,H30C), C8(H8A,H8B,H8C), C46(H46A,H46B,H46C),
 C36(H36A,H36B,H36C), C48(H48A,H48B,H48C), C38(H38A,H38B,H38C), C36A(H36D,H36E,
 H36F), C38A(H38D,H38E,H38F), C15A(H15D,H15E,H15F), C13A(H13D,H13E,H13F)
7.d Idealised tetrahedral OH refined as rotating group:
 O7(H7)
;
_olex2_submission_special_instructions 'No special instructions were received'

loop_
_space_group_symop_operation_xyz
'x, y, z'
'-x, y+1/2, -z+1/2'
'-x, -y, -z'
'x, -y-1/2, z-1/2'

loop_
_atom_site_label
_atom_site_type_symbol
_atom_site_fract_x
_atom_site_fract_y
_atom_site_fract_z
_atom_site_U_iso_or_equiv
_atom_site_adp_type
_atom_site_occupancy
_atom_site_site_symmetry_order
_atom_site_calc_flag
_atom_site_refinement_flags_posn
_atom_site_refinement_flags_adp
_atom_site_refinement_flags_occupancy
_atom_site_disorder_assembly
_atom_site_disorder_group
Cu1 Cu 0.83602(3) 0.36596(2) 0.66786(2) 0.04237(14) Uani 1 1 d D . . . .
Cu2 Cu 0.72113(3) 0.48036(2) 0.70516(2) 0.04562(14) Uani 1 1 d . . . . .
Cu3 Cu 0.63479(3) 0.61159(2) 0.67520(2) 0.04591(14) Uani 1 1 d D . . . .
O2 O 0.83318(16) 0.43811(12) 0.73778(12) 0.0494(6) Uani 1 1 d . . . . .
O1 O 0.81332(16) 0.32171(13) 0.58188(12) 0.0514(7) Uani 1 1 d . . . . .
O3 O 0.60038(16) 0.51779(12) 0.69259(13) 0.0501(6) Uani 1 1 d . . . . .
O4 O 0.70780(17) 0.68485(13) 0.64655(13) 0.0562(7) Uani 1 1 d . . . . .
N1 N 0.97294(19) 0.37511(14) 0.65760(15) 0.0447(7) Uani 1 1 d . . . . .
N3 N 0.5338(2) 0.62421(15) 0.60166(15) 0.0472(8) Uani 1 1 d . . . . .
N8 N 0.7413(2) 0.57486(16) 0.73152(17) 0.0544(9) Uani 1 1 d . . . . .
N5 N 0.7026(2) 0.38639(16) 0.67351(16) 0.0508(8) Uani 1 1 d . . . . .
N2 N 0.8773(3) 0.2735(2) 0.73371(19) 0.0461(12) Uani 0.853(6) 1 d D . P A 1
N9 N 0.8066(3) 0.60609(18) 0.75055(18) 0.0642(10) Uani 1 1 d . . . . .
N6 N 0.6450(2) 0.36382(18) 0.63495(19) 0.0615(9) Uani 1 1 d . . . . .
C1 C 0.8745(3) 0.28119(19) 0.55424(17) 0.0467(9) Uani 1 1 d . . . . .
C50 C 0.9049(3) 0.46304(18) 0.77594(19) 0.0477(10) Uani 1 1 d . . . . .
C47 C 0.6723(3) 0.7397(2) 0.6165(2) 0.0518(10) Uani 1 1 d . . . . .
O7 O 0.7480(3) 0.40908(19) 0.48912(17) 0.1058(13) Uani 1 1 d . . . . .
H7 H 0.7629 0.3792 0.5164 0.159 Uiso 1 1 calc GR . . . .
C2 C 0.8469(3) 0.2204(2) 0.52393(18) 0.0525(10) Uani 1 1 d . . . . .
C24 C 0.5197(2) 0.48774(19) 0.6766(2) 0.0478(10) Uani 1 1 d . . . . .
O6 O 0.8407(3) 0.6287(2) 0.5734(2) 0.1003(11) Uani 1 1 d D . . . .
C44 C 0.7070(3) 0.8028(2) 0.6341(2) 0.0590(11) Uani 1 1 d . . . . .
C6 C 0.9667(3) 0.2987(2) 0.55576(18) 0.0514(10) Uani 1 1 d . . . . .
C16 C 1.0000(3) 0.44549(18) 0.67471(19) 0.0517(10) Uani 1 1 d . . . . .
H16A H 0.9629 0.4758 0.6462 0.062 Uiso 1 1 calc R . . . .
H16B H 1.0634 0.4519 0.6630 0.062 Uiso 1 1 calc R . . . .
C25 C 0.4836(3) 0.4402(2) 0.7202(2) 0.0572(11) Uani 1 1 d . . . . .
C17 C 0.9904(3) 0.46463(18) 0.7481(2) 0.0503(10) Uani 1 1 d . . . . .
C32 C 0.5111(3) 0.55793(19) 0.56987(19) 0.0521(10) Uani 1 1 d . . . . .
H32A H 0.5665 0.5392 0.5517 0.063 Uiso 1 1 calc R . . . .
H32B H 0.4682 0.5653 0.5312 0.063 Uiso 1 1 calc R . . . .
C40 C 0.6013(3) 0.7347(2) 0.56675(19) 0.0559(10) Uani 1 1 d . . . . .
N4 N 0.5374(4) 0.6687(3) 0.7468(2) 0.0541(16) Uani 0.713(6) 1 d D . P B 1
C9 C 0.9944(3) 0.3657(2) 0.58332(19) 0.0537(10) Uani 1 1 d . . . . .
H9A H 0.9632 0.4004 0.5562 0.064 Uiso 1 1 calc R . . . .
H9B H 1.0597 0.3714 0.5783 0.064 Uiso 1 1 calc R . . . .
C21 C 0.8933(3) 0.48298(19) 0.8441(2) 0.0565(11) Uani 1 1 d . . . . .
C10 C 1.0231(2) 0.32658(19) 0.7026(2) 0.0533(10) Uani 1 1 d D U . . .
H10A H 1.0363 0.3475 0.7470 0.064 Uiso 0.853(6) 1 calc R . P A 1
H10B H 1.0811 0.3160 0.6826 0.064 Uiso 0.853(6) 1 calc R . P A 1
H10C H 1.0349 0.2867 0.6757 0.064 Uiso 0.147(6) 1 calc R . P A 2
H10D H 1.0820 0.3462 0.7159 0.064 Uiso 0.147(6) 1 calc R . P A 2
C29 C 0.4709(3) 0.50705(19) 0.6164(2) 0.0490(10) Uani 1 1 d . . . . .
C18 C 1.0651(3) 0.48530(19) 0.7885(2) 0.0590(11) Uani 1 1 d . . . . .
H18 H 1.1227 0.4859 0.7698 0.071 Uiso 1 1 calc R . . . .
O5 O 0.7670(3) 0.5061(2) 0.59168(19) 0.1034(13) Uani 1 1 d D . . . .
C5 C 1.0297(3) 0.2552(2) 0.5285(2) 0.0635(12) Uani 1 1 d . . . . .
H5 H 1.0913 0.2671 0.5299 0.076 Uiso 1 1 calc R . . . .
C43 C 0.6690(3) 0.8584(2) 0.6021(2) 0.0712(13) Uani 1 1 d . . . . .
H43 H 0.6927 0.9005 0.6135 0.085 Uiso 1 1 calc R . . . .
C20 C 0.9716(3) 0.5041(2) 0.8812(2) 0.0646(12) Uani 1 1 d . . . . .
H20 H 0.9652 0.5184 0.9263 0.077 Uiso 1 1 calc R . . . .
C33 C 0.4536(3) 0.6549(2) 0.6315(2) 0.0621(11) Uani 1 1 d D U . . .
H33A H 0.4126 0.6196 0.6458 0.074 Uiso 0.713(6) 1 calc R . P B 1
H33B H 0.4212 0.6815 0.5965 0.074 Uiso 0.713(6) 1 calc R . P B 1
H33C H 0.4622 0.7033 0.6310 0.074 Uiso 0.287(6) 1 calc R . P B 2
H33D H 0.4010 0.6451 0.6012 0.074 Uiso 0.287(6) 1 calc R . P B 2
C19 C 1.0565(3) 0.5050(2) 0.8554(2) 0.0675(13) Uani 1 1 d . . . . .
C3 C 0.9126(3) 0.1799(2) 0.4973(2) 0.0658(12) Uani 1 1 d . . . . .
H3 H 0.8939 0.1399 0.4764 0.079 Uiso 1 1 calc R . . . .
C39 C 0.5696(3) 0.6664(2) 0.5453(2) 0.0604(11) Uani 1 1 d . . . . .
H39A H 0.6203 0.6429 0.5253 0.072 Uiso 1 1 calc R . . . .
H39B H 0.5217 0.6713 0.5096 0.072 Uiso 1 1 calc R . . . .
C28 C 0.3879(3) 0.4771(2) 0.6008(2) 0.0599(11) Uani 1 1 d . . . . .
H28 H 0.3552 0.4901 0.5610 0.072 Uiso 1 1 calc R . . . .
C4 C 1.0039(4) 0.1948(2) 0.4995(2) 0.0693(13) Uani 1 1 d . . . . .
C14 C 0.8730(4) 0.2887(3) 0.8081(2) 0.0595(16) Uani 0.853(6) 1 d D . P A 1
H14A H 0.9083 0.3291 0.8183 0.071 Uiso 0.853(6) 1 calc R . P A 1
H14B H 0.9011 0.2520 0.8342 0.071 Uiso 0.853(6) 1 calc R . P A 1
C27 C 0.3520(3) 0.4287(2) 0.6418(3) 0.0668(12) Uani 1 1 d . . . . .
C26 C 0.4004(3) 0.4123(2) 0.7010(3) 0.0713(13) Uani 1 1 d . . . . .
H26 H 0.3756 0.3804 0.7300 0.086 Uiso 1 1 calc R . . . .
N10 N 0.8666(3) 0.6371(2) 0.7723(3) 0.1106(17) Uani 1 1 d . . . . .
C31 C 0.5328(3) 0.4201(2) 0.7858(2) 0.0805(15) Uani 1 1 d . . . . .
H31A H 0.4917 0.3960 0.8142 0.121 Uiso 1 1 calc GR . . . .
H31B H 0.5546 0.4596 0.8096 0.121 Uiso 1 1 calc GR . . . .
H31C H 0.5838 0.3918 0.7757 0.121 Uiso 1 1 calc GR . . . .
C41 C 0.5650(3) 0.7923(2) 0.5376(2) 0.0690(12) Uani 1 1 d . . . . .
H41 H 0.5164 0.7885 0.5055 0.083 Uiso 1 1 calc R . . . .
C42 C 0.5975(4) 0.8548(2) 0.5539(2) 0.0763(14) Uani 1 1 d . . . . .
C45 C 0.7848(3) 0.8085(2) 0.6859(2) 0.0737(13) Uani 1 1 d . . . . .
H45A H 0.8011 0.8550 0.6919 0.111 Uiso 1 1 calc GR . . . .
H45B H 0.8366 0.7840 0.6702 0.111 Uiso 1 1 calc GR . . . .
H45C H 0.7668 0.7902 0.7291 0.111 Uiso 1 1 calc GR . . . .
N7 N 0.5910(3) 0.3404(3) 0.5992(3) 0.1135(18) Uani 1 1 d . . . . .
C12 C 0.8198(4) 0.2153(2) 0.7140(2) 0.0604(15) Uani 0.853(6) 1 d D . P A 1
H12A H 0.8226 0.2093 0.6646 0.072 Uiso 0.853(6) 1 calc R . P A 1
H12B H 0.7569 0.2261 0.7237 0.072 Uiso 0.853(6) 1 calc R . P A 1
C22 C 0.8026(3) 0.4827(2) 0.8761(2) 0.0736(13) Uani 1 1 d . . . . .
H22A H 0.8112 0.4834 0.9253 0.110 Uiso 1 1 calc GR . . . .
H22B H 0.7696 0.4429 0.8624 0.110 Uiso 1 1 calc GR . . . .
H22C H 0.7685 0.5218 0.8613 0.110 Uiso 1 1 calc GR . . . .
C7 C 0.7477(3) 0.2016(2) 0.5218(2) 0.0774(14) Uani 1 1 d . . . . .
H7A H 0.7402 0.1575 0.5024 0.116 Uiso 1 1 calc GR . . . .
H7B H 0.7135 0.2335 0.4941 0.116 Uiso 1 1 calc GR . . . .
H7C H 0.7256 0.2019 0.5677 0.116 Uiso 1 1 calc GR . . . .
C37 C 0.4883(5) 0.6201(4) 0.7892(4) 0.063(2) Uani 0.713(6) 1 d D . P B 1
H37A H 0.5333 0.5946 0.8164 0.075 Uiso 0.713(6) 1 calc R . P B 1
H37B H 0.4563 0.5886 0.7587 0.075 Uiso 0.713(6) 1 calc R . P B 1
C15 C 0.7780(4) 0.2985(3) 0.8307(3) 0.0771(18) Uani 0.853(6) 1 d D . P A 1
H15A H 0.7472 0.3307 0.8012 0.116 Uiso 0.853(6) 1 calc GR . P A 1
H15B H 0.7798 0.3148 0.8772 0.116 Uiso 0.853(6) 1 calc GR . P A 1
H15C H 0.7458 0.2565 0.8283 0.116 Uiso 0.853(6) 1 calc GR . P A 1
C23 C 1.1394(3) 0.5272(3) 0.8992(3) 0.0953(17) Uani 1 1 d . . . . .
H23A H 1.1327 0.5737 0.9115 0.143 Uiso 1 1 calc GR . . . .
H23B H 1.1937 0.5218 0.8735 0.143 Uiso 1 1 calc GR . . . .
H23C H 1.1442 0.5003 0.9401 0.143 Uiso 1 1 calc GR . . . .
C11 C 0.9714(3) 0.2625(2) 0.7134(2) 0.0558(15) Uani 0.853(6) 1 d D . P A 1
H11A H 0.9703 0.2366 0.6711 0.067 Uiso 0.853(6) 1 calc R . P A 1
H11B H 1.0036 0.2362 0.7486 0.067 Uiso 0.853(6) 1 calc R . P A 1
C35 C 0.5794(7) 0.7228(5) 0.7879(5) 0.080(3) Uani 0.713(6) 1 d D U P B 1
H35A H 0.5319 0.7479 0.8102 0.097 Uiso 0.713(6) 1 calc R . P B 1
H35B H 0.6106 0.7535 0.7578 0.097 Uiso 0.713(6) 1 calc R . P B 1
C13 C 0.8436(6) 0.1491(3) 0.7481(4) 0.089(2) Uani 0.853(6) 1 d D . P A 1
H13A H 0.8016 0.1151 0.7315 0.133 Uiso 0.853(6) 1 calc GR . P A 1
H13B H 0.8395 0.1536 0.7970 0.133 Uiso 0.853(6) 1 calc GR . P A 1
H13C H 0.9049 0.1365 0.7374 0.133 Uiso 0.853(6) 1 calc GR . P A 1
C34 C 0.4776(4) 0.7000(3) 0.6934(3) 0.067(2) Uani 0.713(6) 1 d D U P B 1
H34A H 0.5074 0.7402 0.6771 0.080 Uiso 0.713(6) 1 calc R . P B 1
H34B H 0.4212 0.7138 0.7141 0.080 Uiso 0.713(6) 1 calc R . P B 1
C49 C 0.8000(4) 0.4046(3) 0.4327(3) 0.112(2) Uani 1 1 d . . . . .
H49A H 0.7715 0.4297 0.3955 0.168 Uiso 1 1 calc GR . . . .
H49B H 0.8053 0.3583 0.4194 0.168 Uiso 1 1 calc GR . . . .
H49C H 0.8599 0.4226 0.4434 0.168 Uiso 1 1 calc GR . . . .
C30 C 0.2615(3) 0.3956(3) 0.6215(3) 0.1044(19) Uani 1 1 d . . . . .
H30A H 0.2348 0.4179 0.5817 0.157 Uiso 1 1 calc GR . . . .
H30B H 0.2208 0.3989 0.6589 0.157 Uiso 1 1 calc GR . . . .
H30C H 0.2717 0.3491 0.6109 0.157 Uiso 1 1 calc GR . . . .
C8 C 1.0762(4) 0.1484(3) 0.4716(3) 0.117(2) Uani 1 1 d . . . . .
H8A H 1.0841 0.1102 0.5014 0.176 Uiso 1 1 calc GR . . . .
H8B H 1.1332 0.1722 0.4693 0.176 Uiso 1 1 calc GR . . . .
H8C H 1.0570 0.1335 0.4263 0.176 Uiso 1 1 calc GR . . . .
C46 C 0.5566(4) 0.9176(2) 0.5213(3) 0.118(2) Uani 1 1 d . . . . .
H46A H 0.5882 0.9281 0.4803 0.177 Uiso 1 1 calc GR . . . .
H46B H 0.5628 0.9544 0.5531 0.177 Uiso 1 1 calc GR . . . .
H46C H 0.4929 0.9101 0.5098 0.177 Uiso 1 1 calc GR . . . .
C36 C 0.6497(6) 0.6949(5) 0.8440(4) 0.107(3) Uani 0.713(6) 1 d D U P B 1
H36A H 0.6813 0.6569 0.8258 0.161 Uiso 0.713(6) 1 calc GR . P B 1
H36B H 0.6176 0.6814 0.8839 0.161 Uiso 0.713(6) 1 calc GR . P B 1
H36C H 0.6932 0.7294 0.8565 0.161 Uiso 0.713(6) 1 calc GR . P B 1
C48 C 0.9288(4) 0.6339(3) 0.6036(3) 0.118(2) Uani 1 1 d . . . . .
H48A H 0.9408 0.6798 0.6162 0.178 Uiso 1 1 calc GR . . . .
H48B H 0.9728 0.6193 0.5714 0.178 Uiso 1 1 calc GR . . . .
H48C H 0.9333 0.6060 0.6439 0.178 Uiso 1 1 calc GR . . . .
C38 C 0.4192(7) 0.6497(5) 0.8379(5) 0.099(3) Uani 0.713(6) 1 d D . P B 1
H38A H 0.3772 0.6784 0.8124 0.149 Uiso 0.713(6) 1 calc GR . P B 1
H38B H 0.4510 0.6755 0.8730 0.149 Uiso 0.713(6) 1 calc GR . P B 1
H38C H 0.3859 0.6140 0.8587 0.149 Uiso 0.713(6) 1 calc GR . P B 1
H5A H 0.786(3) 0.5482(14) 0.575(2) 0.101(18) Uiso 1 1 d D . . . .
H5B H 0.758(4) 0.479(2) 0.5526(19) 0.14(2) Uiso 1 1 d D . . . .
H6 H 0.793(4) 0.647(4) 0.597(3) 0.20(4) Uiso 1 1 d D . . . .
N4A N 0.5114(9) 0.6443(8) 0.7448(7) 0.061(3) Uani 0.287(6) 1 d D U P B 2
C37A C 0.5042(14) 0.5998(10) 0.8059(10) 0.063(3) Uani 0.287(6) 1 d D U P B 2
H37C H 0.5600 0.6035 0.8343 0.076 Uiso 0.287(6) 1 calc R . P B 2
H37D H 0.4987 0.5535 0.7906 0.076 Uiso 0.287(6) 1 calc R . P B 2
C35A C 0.5202(12) 0.7151(7) 0.7630(9) 0.067(4) Uani 0.287(6) 1 d D U P B 2
H35C H 0.4673 0.7293 0.7879 0.080 Uiso 0.287(6) 1 calc R . P B 2
H35D H 0.5230 0.7421 0.7216 0.080 Uiso 0.287(6) 1 calc R . P B 2
C34A C 0.4308(8) 0.6365(7) 0.6990(6) 0.059(3) Uani 0.287(6) 1 d D U P B 2
H34C H 0.4100 0.5902 0.6995 0.071 Uiso 0.287(6) 1 calc R . P B 2
H34D H 0.3816 0.6649 0.7144 0.071 Uiso 0.287(6) 1 calc R . P B 2
C36A C 0.6067(17) 0.7250(13) 0.8074(15) 0.080(7) Uani 0.287(6) 1 d D U P B 2
H36D H 0.6578 0.7316 0.7785 0.120 Uiso 0.287(6) 1 calc GR . P B 2
H36E H 0.6174 0.6859 0.8356 0.120 Uiso 0.287(6) 1 calc GR . P B 2
H36F H 0.5999 0.7637 0.8363 0.120 Uiso 0.287(6) 1 calc GR . P B 2
C38A C 0.4216(19) 0.6172(13) 0.8497(15) 0.096(9) Uani 0.287(6) 1 d D U P B 2
H38D H 0.3661 0.6139 0.8218 0.145 Uiso 0.287(6) 1 calc GR . P B 2
H38E H 0.4282 0.6623 0.8669 0.145 Uiso 0.287(6) 1 calc GR . P B 2
H38F H 0.4192 0.5864 0.8876 0.145 Uiso 0.287(6) 1 calc GR . P B 2
N2A N 0.8832(12) 0.2872(10) 0.7505(11) 0.047(4) Uani 0.147(6) 1 d D U P A 2
C14A C 0.8342(16) 0.2940(18) 0.8150(12) 0.046(5) Uani 0.147(6) 1 d D U P A 2
H14C H 0.8637 0.2651 0.8494 0.055 Uiso 0.147(6) 1 calc R . P A 2
H14D H 0.8410 0.3400 0.8311 0.055 Uiso 0.147(6) 1 calc R . P A 2
C12A C 0.880(2) 0.2206(11) 0.7190(12) 0.049(4) Uani 0.147(6) 1 d D U P A 2
H12C H 0.9268 0.2190 0.6847 0.059 Uiso 0.147(6) 1 calc R . P A 2
H12D H 0.8214 0.2156 0.6947 0.059 Uiso 0.147(6) 1 calc R . P A 2
C15A C 0.7358(15) 0.278(2) 0.8107(16) 0.067(9) Uani 0.147(6) 1 d D U P A 2
H15D H 0.7058 0.3046 0.7756 0.100 Uiso 0.147(6) 1 calc GR . P A 2
H15E H 0.7093 0.2866 0.8541 0.100 Uiso 0.147(6) 1 calc GR . P A 2
H15F H 0.7280 0.2309 0.7995 0.100 Uiso 0.147(6) 1 calc GR . P A 2
C11A C 0.9801(11) 0.3061(11) 0.7636(9) 0.046(4) Uani 0.147(6) 1 d D U P A 2
H11C H 0.9834 0.3425 0.7968 0.055 Uiso 0.147(6) 1 calc R . P A 2
H11D H 1.0130 0.2680 0.7835 0.055 Uiso 0.147(6) 1 calc R . P A 2
C13A C 0.894(3) 0.1602(13) 0.766(2) 0.082(14) Uani 0.147(6) 1 d D U P A 2
H13D H 0.8918 0.1198 0.7390 0.123 Uiso 0.147(6) 1 calc GR . P A 2
H13E H 0.8468 0.1593 0.7987 0.123 Uiso 0.147(6) 1 calc GR . P A 2
H13F H 0.9528 0.1635 0.7898 0.123 Uiso 0.147(6) 1 calc GR . P A 2

loop_
_atom_site_aniso_label
_atom_site_aniso_U_11
_atom_site_aniso_U_22
_atom_site_aniso_U_33
_atom_site_aniso_U_23
_atom_site_aniso_U_13
_atom_site_aniso_U_12
Cu1 0.0413(3) 0.0463(3) 0.0391(3) -0.0042(2) -0.00527(19) 0.0051(2)
Cu2 0.0416(3) 0.0466(3) 0.0481(3) -0.0034(2) -0.0052(2) 0.0069(2)
Cu3 0.0471(3) 0.0464(3) 0.0439(3) 0.0023(2) -0.0023(2) 0.0043(2)
O2 0.0450(15) 0.0514(16) 0.0505(15) -0.0113(12) -0.0134(12) 0.0083(12)
O1 0.0481(16) 0.0638(18) 0.0418(14) -0.0094(13) -0.0027(12) 0.0047(13)
O3 0.0406(15) 0.0484(16) 0.0613(16) 0.0080(13) 0.0010(12) 0.0074(12)
O4 0.0541(16) 0.0520(17) 0.0617(17) 0.0108(14) -0.0105(13) 0.0005(13)
N1 0.0459(18) 0.0426(19) 0.0452(18) -0.0036(14) -0.0032(14) 0.0040(14)
N3 0.0500(19) 0.0463(19) 0.0448(18) 0.0012(15) -0.0039(15) -0.0014(15)
N8 0.052(2) 0.049(2) 0.061(2) -0.0046(17) -0.0166(17) 0.0051(16)
N5 0.0425(19) 0.058(2) 0.0517(19) -0.0087(16) -0.0070(15) 0.0035(16)
N2 0.052(3) 0.049(3) 0.037(2) 0.002(2) -0.0006(18) -0.001(2)
N9 0.068(3) 0.055(2) 0.068(2) 0.0084(19) -0.017(2) 0.002(2)
N6 0.044(2) 0.073(3) 0.067(2) -0.019(2) -0.0033(19) 0.0122(18)
C1 0.055(3) 0.052(3) 0.033(2) 0.0024(18) 0.0013(18) 0.000(2)
C50 0.051(2) 0.038(2) 0.053(2) -0.0047(18) -0.0175(19) 0.0102(18)
C47 0.055(2) 0.049(3) 0.051(2) 0.004(2) 0.0017(19) -0.002(2)
O7 0.157(4) 0.107(3) 0.054(2) 0.0040(19) 0.010(2) 0.056(3)
C2 0.069(3) 0.052(3) 0.037(2) -0.0049(19) 0.0048(19) -0.008(2)
C24 0.034(2) 0.047(2) 0.062(3) 0.005(2) 0.0031(18) 0.0076(18)
O6 0.088(3) 0.107(3) 0.106(3) 0.007(2) 0.018(3) -0.005(2)
C44 0.065(3) 0.056(3) 0.055(3) 0.006(2) -0.001(2) -0.003(2)
C6 0.060(3) 0.051(3) 0.043(2) -0.0020(19) 0.009(2) 0.000(2)
C16 0.052(2) 0.044(2) 0.059(2) -0.0046(19) -0.0022(19) 0.0005(19)
C25 0.047(2) 0.059(3) 0.066(3) 0.014(2) 0.009(2) 0.006(2)
C17 0.055(3) 0.042(2) 0.052(2) -0.0073(18) -0.013(2) 0.0016(19)
C32 0.050(2) 0.056(3) 0.049(2) 0.000(2) -0.0076(18) -0.002(2)
C40 0.069(3) 0.056(3) 0.043(2) 0.010(2) -0.004(2) -0.004(2)
N4 0.069(4) 0.043(4) 0.051(3) -0.009(3) 0.007(3) 0.009(3)
C9 0.049(2) 0.060(3) 0.053(2) -0.001(2) 0.0072(19) 0.001(2)
C21 0.076(3) 0.049(3) 0.044(2) -0.0054(19) -0.010(2) 0.013(2)
C10 0.040(2) 0.054(3) 0.065(3) 0.001(2) -0.0090(18) 0.0070(19)
C29 0.046(2) 0.045(2) 0.056(2) 0.0013(19) 0.0047(19) 0.0011(18)
C18 0.059(3) 0.049(3) 0.068(3) -0.005(2) -0.013(2) -0.005(2)
O5 0.156(4) 0.094(3) 0.063(2) -0.011(2) 0.029(2) -0.041(3)
C5 0.057(3) 0.074(3) 0.061(3) -0.001(2) 0.015(2) 0.001(2)
C43 0.095(4) 0.050(3) 0.069(3) -0.001(2) 0.010(3) -0.013(3)
C20 0.091(4) 0.051(3) 0.050(3) -0.009(2) -0.022(3) 0.002(2)
C33 0.051(2) 0.062(3) 0.072(3) -0.002(2) -0.004(2) 0.013(2)
C19 0.079(3) 0.051(3) 0.070(3) -0.002(2) -0.028(3) -0.007(2)
C3 0.100(4) 0.049(3) 0.049(3) -0.009(2) 0.018(3) -0.007(3)
C39 0.073(3) 0.061(3) 0.047(2) 0.009(2) -0.010(2) -0.010(2)
C28 0.043(2) 0.064(3) 0.072(3) -0.001(2) -0.003(2) 0.000(2)
C4 0.092(4) 0.052(3) 0.066(3) -0.009(2) 0.024(3) 0.004(3)
C14 0.075(4) 0.063(4) 0.040(3) 0.001(2) -0.009(3) 0.007(3)
C27 0.042(2) 0.065(3) 0.093(4) 0.002(3) 0.007(2) -0.009(2)
C26 0.055(3) 0.068(3) 0.093(4) 0.015(3) 0.023(3) -0.002(2)
N10 0.100(4) 0.092(3) 0.136(4) 0.015(3) -0.046(3) -0.024(3)
C31 0.074(3) 0.088(4) 0.080(3) 0.034(3) 0.013(3) 0.007(3)
C41 0.084(3) 0.064(3) 0.058(3) 0.014(2) -0.012(2) -0.002(3)
C42 0.109(4) 0.053(3) 0.066(3) 0.013(2) -0.012(3) 0.002(3)
C45 0.080(3) 0.066(3) 0.074(3) -0.006(2) -0.011(3) -0.018(2)
N7 0.065(3) 0.149(4) 0.124(4) -0.068(3) -0.030(3) 0.013(3)
C12 0.076(4) 0.054(3) 0.051(3) 0.001(2) 0.003(3) -0.007(3)
C22 0.088(4) 0.081(3) 0.052(3) -0.014(2) -0.002(2) 0.017(3)
C7 0.077(3) 0.088(4) 0.067(3) -0.017(3) 0.003(2) -0.020(3)
C37 0.065(5) 0.061(5) 0.064(5) 0.002(4) 0.023(4) 0.016(4)
C15 0.085(5) 0.097(5) 0.050(3) 0.003(3) 0.014(3) 0.011(4)
C23 0.102(4) 0.093(4) 0.087(4) -0.010(3) -0.045(3) -0.023(3)
C11 0.057(3) 0.053(3) 0.057(3) 0.004(2) -0.004(2) 0.013(2)
C35 0.082(6) 0.083(5) 0.077(6) -0.009(4) 0.008(5) -0.005(5)
C13 0.141(8) 0.057(4) 0.068(5) 0.006(3) 0.004(4) -0.010(4)
C34 0.070(4) 0.062(4) 0.068(4) 0.003(3) 0.007(3) 0.028(3)
C49 0.119(5) 0.141(5) 0.077(4) 0.019(4) 0.017(4) 0.044(4)
C30 0.066(3) 0.106(4) 0.141(5) 0.016(4) -0.005(3) -0.029(3)
C8 0.123(5) 0.090(4) 0.142(5) -0.038(4) 0.058(4) 0.013(4)
C46 0.176(6) 0.061(3) 0.113(5) 0.025(3) -0.037(4) 0.010(4)
C36 0.100(6) 0.128(7) 0.093(6) -0.042(5) -0.014(5) -0.006(5)
C48 0.102(5) 0.134(6) 0.121(5) 0.037(4) 0.023(4) 0.014(4)
C38 0.102(7) 0.103(9) 0.095(8) 0.000(6) 0.038(6) 0.022(6)
N4A 0.059(5) 0.051(6) 0.072(4) -0.003(3) -0.003(3) 0.009(4)
C37A 0.065(7) 0.052(6) 0.072(4) -0.003(4) -0.002(4) 0.009(5)
C35A 0.072(7) 0.052(6) 0.075(6) -0.003(3) -0.007(5) 0.007(4)
C34A 0.058(4) 0.049(6) 0.071(3) -0.005(3) -0.001(3) 0.012(4)
C36A 0.083(8) 0.055(8) 0.100(14) -0.003(7) -0.024(9) 0.005(6)
C38A 0.095(11) 0.094(16) 0.102(9) 0.024(11) 0.028(9) 0.039(11)
N2A 0.038(4) 0.042(8) 0.059(6) -0.002(5) -0.010(3) 0.008(4)
C14A 0.036(5) 0.042(10) 0.058(7) -0.001(6) -0.012(5) 0.011(6)
C12A 0.044(7) 0.043(8) 0.060(7) -0.003(6) -0.007(5) 0.006(5)
C15A 0.039(5) 0.10(3) 0.058(10) -0.009(11) -0.009(5) -0.003(7)
C11A 0.037(4) 0.037(9) 0.062(4) -0.002(4) -0.010(3) 0.010(4)
C13A 0.14(4) 0.043(8) 0.062(11) -0.002(6) -0.014(12) 0.013(6)

loop_
_atom_type_symbol
_atom_type_description
_atom_type_scat_dispersion_real
_atom_type_scat_dispersion_imag
_atom_type_scat_source
C C 0.0033 0.0016 'International Tables Vol C Tables 4.2.6.8 and 6.1.1.4'
H H 0.0000 0.0000 'International Tables Vol C Tables 4.2.6.8 and 6.1.1.4'
N N 0.0061 0.0033 'International Tables Vol C Tables 4.2.6.8 and 6.1.1.4'
O O 0.0106 0.0060 'International Tables Vol C Tables 4.2.6.8 and 6.1.1.4'
Cu Cu 0.3201 1.2651 'International Tables Vol C Tables 4.2.6.8 and 6.1.1.4'

loop_
_geom_angle_atom_site_label_1
_geom_angle_atom_site_label_2
_geom_angle_atom_site_label_3
_geom_angle
O2 Cu1 N1 92.86(11)
O2 Cu1 N5 76.59(11)
O1 Cu1 O2 158.39(10)
O1 Cu1 N1 95.37(11)
O1 Cu1 N5 90.31(12)
N5 Cu1 N1 162.95(12)
O2 Cu2 N8 102.36(12)
O2 Cu2 N5 78.16(11)
O3 Cu2 O2 167.29(11)
O3 Cu2 N8 77.93(12)
O3 Cu2 N5 102.25(12)
N8 Cu2 N5 176.93(14)
O3 Cu3 N3 93.14(11)
O3 Cu3 N8 76.03(12)
O4 Cu3 O3 158.12(11)
O4 Cu3 N3 95.70(11)
O4 Cu3 N8 90.39(13)
N8 Cu3 N3 163.14(13)
Cu2 O2 Cu1 97.49(10)
C50 O2 Cu1 127.3(2)
C50 O2 Cu2 130.6(2)
C1 O1 Cu1 122.4(2)
Cu2 O3 Cu3 98.61(11)
C24 O3 Cu2 130.4(2)
C24 O3 Cu3 127.5(2)
C47 O4 Cu3 122.8(2)
C16 N1 Cu1 108.5(2)
C16 N1 C9 105.6(3)
C9 N1 Cu1 109.1(2)
C10 N1 Cu1 110.6(2)
C10 N1 C16 111.1(3)
C10 N1 C9 111.8(3)
C32 N3 Cu3 109.1(2)
C32 N3 C39 105.8(3)
C33 N3 Cu3 110.1(2)
C33 N3 C32 111.5(3)
C33 N3 C39 111.5(3)
C39 N3 Cu3 108.8(2)
Cu2 N8 Cu3 95.74(14)
N9 N8 Cu2 133.8(3)
N9 N8 Cu3 125.3(3)
Cu2 N5 Cu1 95.01(13)
N6 N5 Cu1 123.7(3)
N6 N5 Cu2 129.3(3)
C14 N2 Cu1 111.1(3)
C12 N2 Cu1 110.3(3)
C12 N2 C14 111.7(4)
C11 N2 Cu1 101.4(3)
C11 N2 C14 111.8(4)
C11 N2 C12 110.2(4)
N10 N9 N8 175.9(5)
N7 N6 N5 177.8(5)
O1 C1 C2 120.4(4)
O1 C1 C6 120.3(3)
C6 C1 C2 119.3(4)
O2 C50 C17 119.1(3)
O2 C50 C21 120.2(4)
C17 C50 C21 120.6(3)
O4 C47 C44 119.9(4)
O4 C47 C40 120.8(4)
C44 C47 C40 119.3(4)
C49 O7 H7 109.5
C1 C2 C7 119.4(4)
C3 C2 C1 118.2(4)
C3 C2 C7 122.4(4)
O3 C24 C25 120.8(3)
O3 C24 C29 118.9(3)
C25 C24 C29 120.2(4)
C48 O6 H6 118(5)
C47 C44 C45 119.7(4)
C43 C44 C47 118.4(4)
C43 C44 C45 121.9(4)
C1 C6 C9 118.9(3)
C5 C6 C1 119.5(4)
C5 C6 C9 121.5(4)
N1 C16 H16A 108.6
N1 C16 H16B 108.6
N1 C16 C17 114.8(3)
H16A C16 H16B 107.5
C17 C16 H16A 108.6
C17 C16 H16B 108.6
C24 C25 C31 121.4(4)
C26 C25 C24 117.7(4)
C26 C25 C31 120.9(4)
C50 C17 C16 119.4(3)
C50 C17 C18 119.4(4)
C18 C17 C16 121.3(4)
N3 C32 H32A 108.3
N3 C32 H32B 108.3
N3 C32 C29 115.8(3)
H32A C32 H32B 107.4
C29 C32 H32A 108.3
C29 C32 H32B 108.3
C47 C40 C39 118.3(4)
C41 C40 C47 119.4(4)
C41 C40 C39 122.3(4)
C37 N4 Cu3 109.7(4)
C35 N4 Cu3 115.7(5)
C35 N4 C37 112.3(6)
C35 N4 C34 107.5(6)
C34 N4 Cu3 98.3(3)
C34 N4 C37 112.6(6)
N1 C9 H9A 108.9
N1 C9 H9B 108.9
C6 C9 N1 113.2(3)
C6 C9 H9A 108.9
C6 C9 H9B 108.9
H9A C9 H9B 107.7
C50 C21 C22 122.6(4)
C20 C21 C50 116.7(4)
C20 C21 C22 120.8(4)
N1 C10 H10A 108.9
N1 C10 H10B 108.9
N1 C10 H10C 108.0
N1 C10 H10D 108.0
N1 C10 C11 113.4(3)
H10A C10 H10B 107.7
H10C C10 H10D 107.3
C11 C10 H10A 108.9
C11 C10 H10B 108.9
C11A C10 N1 117.2(8)
C11A C10 H10C 108.0
C11A C10 H10D 108.0
C24 C29 C32 119.5(3)
C28 C29 C24 118.8(4)
C28 C29 C32 121.6(4)
C17 C18 H18 119.1
C19 C18 C17 121.7(4)
C19 C18 H18 119.1
Cu2 O5 H5A 127(3)
Cu2 O5 H5B 126(4)
H5A O5 H5B 106(4)
C6 C5 H5 119.0
C4 C5 C6 121.9(4)
C4 C5 H5 119.0
C44 C43 H43 118.3
C44 C43 C42 123.3(4)
C42 C43 H43 118.3
C21 C20 H20 118.1
C19 C20 C21 123.9(4)
C19 C20 H20 118.1
N3 C33 H33A 108.9
N3 C33 H33B 108.9
N3 C33 H33C 107.6
N3 C33 H33D 107.6
N3 C33 C34 113.2(4)
H33A C33 H33B 107.8
H33C C33 H33D 107.0
C34 C33 H33A 108.9
C34 C33 H33B 108.9
C34A C33 N3 118.8(6)
C34A C33 H33C 107.6
C34A C33 H33D 107.6
C18 C19 C23 121.0(5)
C20 C19 C18 117.8(4)
C20 C19 C23 121.2(4)
C2 C3 H3 118.0
C4 C3 C2 124.0(4)
C4 C3 H3 118.0
N3 C39 H39A 108.5
N3 C39 H39B 108.5
C40 C39 N3 114.9(3)
C40 C39 H39A 108.5
C40 C39 H39B 108.5
H39A C39 H39B 107.5
C29 C28 H28 118.9
C27 C28 C29 122.1(4)
C27 C28 H28 118.9
C5 C4 C8 119.7(5)
C3 C4 C5 117.0(4)
C3 C4 C8 123.3(4)
N2 C14 H14A 109.0
N2 C14 H14B 109.0
N2 C14 C15 113.1(4)
H14A C14 H14B 107.8
C15 C14 H14A 109.0
C15 C14 H14B 109.0
C28 C27 C26 117.5(4)
C28 C27 C30 120.3(4)
C26 C27 C30 122.3(4)
C25 C26 H26 118.2
C27 C26 C25 123.7(4)
C27 C26 H26 118.2
C25 C31 H31A 109.5
C25 C31 H31B 109.5
C25 C31 H31C 109.5
H31A C31 H31B 109.5
H31A C31 H31C 109.5
H31B C31 H31C 109.5
C40 C41 H41 118.7
C42 C41 C40 122.6(4)
C42 C41 H41 118.7
C43 C42 C46 121.3(5)
C41 C42 C43 116.9(4)
C41 C42 C46 121.8(5)
C44 C45 H45A 109.5
C44 C45 H45B 109.5
C44 C45 H45C 109.5
H45A C45 H45B 109.5
H45A C45 H45C 109.5
H45B C45 H45C 109.5
N2 C12 H12A 108.1
N2 C12 H12B 108.1
N2 C12 C13 116.9(5)
H12A C12 H12B 107.3
C13 C12 H12A 108.1
C13 C12 H12B 108.1
C21 C22 H22A 109.5
C21 C22 H22B 109.5
C21 C22 H22C 109.5
H22A C22 H22B 109.5
H22A C22 H22C 109.5
H22B C22 H22C 109.5
C2 C7 H7A 109.5
C2 C7 H7B 109.5
C2 C7 H7C 109.5
H7A C7 H7B 109.5
H7A C7 H7C 109.5
H7B C7 H7C 109.5
N4 C37 H37A 108.3
N4 C37 H37B 108.3
N4 C37 C38 116.1(6)
H37A C37 H37B 107.4
C38 C37 H37A 108.3
C38 C37 H37B 108.3
C14 C15 H15A 109.5
C14 C15 H15B 109.5
C14 C15 H15C 109.5
H15A C15 H15B 109.5
H15A C15 H15C 109.5
H15B C15 H15C 109.5
C19 C23 H23A 109.5
C19 C23 H23B 109.5
C19 C23 H23C 109.5
H23A C23 H23B 109.5
H23A C23 H23C 109.5
H23B C23 H23C 109.5
N2 C11 C10 113.2(4)
N2 C11 H11A 108.9
N2 C11 H11B 108.9
C10 C11 H11A 108.9
C10 C11 H11B 108.9
H11A C11 H11B 107.7
N4 C35 H35A 109.3
N4 C35 H35B 109.3
N4 C35 C36 111.6(7)
H35A C35 H35B 108.0
C36 C35 H35A 109.3
C36 C35 H35B 109.3
C12 C13 H13A 109.5
C12 C13 H13B 109.5
C12 C13 H13C 109.5
H13A C13 H13B 109.5
H13A C13 H13C 109.5
H13B C13 H13C 109.5
N4 C34 C33 114.9(4)
N4 C34 H34A 108.5
N4 C34 H34B 108.5
C33 C34 H34A 108.5
C33 C34 H34B 108.5
H34A C34 H34B 107.5
O7 C49 H49A 109.5
O7 C49 H49B 109.5
O7 C49 H49C 109.5
H49A C49 H49B 109.5
H49A C49 H49C 109.5
H49B C49 H49C 109.5
C27 C30 H30A 109.5
C27 C30 H30B 109.5
C27 C30 H30C 109.5
H30A C30 H30B 109.5
H30A C30 H30C 109.5
H30B C30 H30C 109.5
C4 C8 H8A 109.5
C4 C8 H8B 109.5
C4 C8 H8C 109.5
H8A C8 H8B 109.5
H8A C8 H8C 109.5
H8B C8 H8C 109.5
C42 C46 H46A 109.5
C42 C46 H46B 109.5
C42 C46 H46C 109.5
H46A C46 H46B 109.5
H46A C46 H46C 109.5
H46B C46 H46C 109.5
C35 C36 H36A 109.5
C35 C36 H36B 109.5
C35 C36 H36C 109.5
H36A C36 H36B 109.5
H36A C36 H36C 109.5
H36B C36 H36C 109.5
O6 C48 H48A 109.5
O6 C48 H48B 109.5
O6 C48 H48C 109.5
H48A C48 H48B 109.5
H48A C48 H48C 109.5
H48B C48 H48C 109.5
C37 C38 H38A 109.5
C37 C38 H38B 109.5
C37 C38 H38C 109.5
H38A C38 H38B 109.5
H38A C38 H38C 109.5
H38B C38 H38C 109.5
C37A N4A Cu3 111.7(10)
C35A N4A Cu3 109.9(11)
C35A N4A C37A 112.8(14)
C35A N4A C34A 108.2(12)
C34A N4A Cu3 103.6(8)
C34A N4A C37A 110.2(14)
N4A C37A H37C 109.0
N4A C37A H37D 109.0
N4A C37A C38A 112.9(14)
H37C C37A H37D 107.8
C38A C37A H37C 109.0
C38A C37A H37D 109.0
N4A C35A H35C 109.9
N4A C35A H35D 109.9
N4A C35A C36A 109.1(15)
H35C C35A H35D 108.3
C36A C35A H35C 109.9
C36A C35A H35D 109.9
C33 C34A N4A 109.0(10)
C33 C34A H34C 109.9
C33 C34A H34D 109.9
N4A C34A H34C 109.9
N4A C34A H34D 109.9
H34C C34A H34D 108.3
C35A C36A H36D 109.5
C35A C36A H36E 109.5
C35A C36A H36F 109.5
H36D C36A H36E 109.5
H36D C36A H36F 109.5
H36E C36A H36F 109.5
C37A C38A H38D 109.5
C37A C38A H38E 109.5
C37A C38A H38F 109.5
H38D C38A H38E 109.5
H38D C38A H38F 109.5
H38E C38A H38F 109.5
C14A N2A Cu1 112.6(16)
C14A N2A C11A 108.8(17)
C12A N2A Cu1 108.5(14)
C12A N2A C14A 115.7(18)
C12A N2A C11A 108.4(18)
C11A N2A Cu1 101.8(11)
N2A C14A H14C 108.3
N2A C14A H14D 108.3
H14C C14A H14D 107.4
C15A C14A N2A 116(2)
C15A C14A H14C 108.3
C15A C14A H14D 108.3
N2A C12A H12C 107.9
N2A C12A H12D 107.9
N2A C12A C13A 118(2)
H12C C12A H12D 107.2
C13A C12A H12C 107.9
C13A C12A H12D 107.9
C14A C15A H15D 109.5
C14A C15A H15E 109.5
C14A C15A H15F 109.5
H15D C15A H15E 109.5
H15D C15A H15F 109.5
H15E C15A H15F 109.5
C10 C11A N2A 112.3(14)
C10 C11A H11C 109.1
C10 C11A H11D 109.1
N2A C11A H11C 109.1
N2A C11A H11D 109.1
H11C C11A H11D 107.9
C12A C13A H13D 109.5
C12A C13A H13E 109.5
C12A C13A H13F 109.5
H13D C13A H13E 109.5
H13D C13A H13F 109.5
H13E C13A H13F 109.5

loop_
_geom_bond_atom_site_label_1
_geom_bond_atom_site_label_2
_geom_bond_distance
Cu1 O2 1.978(2)
Cu1 O1 1.907(2)
Cu1 N1 2.026(3)
Cu1 N5 1.997(3)
Cu2 O2 1.925(2)
Cu2 O3 1.921(2)
Cu2 N8 1.966(3)
Cu2 N5 1.982(3)
Cu3 O3 1.964(2)
Cu3 O4 1.901(3)
Cu3 N3 2.029(3)
Cu3 N8 2.005(3)
O2 C50 1.354(4)
O1 C1 1.332(4)
O3 C24 1.346(4)
O4 C47 1.334(4)
N1 C16 1.488(4)
N1 C9 1.501(5)
N1 C10 1.477(4)
N3 C32 1.487(4)
N3 C33 1.462(5)
N3 C39 1.491(5)
N8 N9 1.185(4)
N5 N6 1.193(4)
N2 C14 1.481(5)
N2 C12 1.472(5)
N2 C11 1.461(5)
N9 N10 1.139(5)
N6 N7 1.132(5)
C1 C2 1.397(5)
C1 C6 1.389(5)
C50 C17 1.381(5)
C50 C21 1.400(5)
C47 C44 1.390(5)
C47 C40 1.394(5)
O7 H7 0.8200
O7 C49 1.362(6)
C2 C3 1.370(6)
C2 C7 1.496(5)
C24 C25 1.387(5)
C24 C29 1.401(5)
O6 C48 1.397(7)
O6 H6 0.92(2)
C44 C43 1.374(6)
C44 C45 1.494(5)
C6 C9 1.486(5)
C6 C5 1.385(5)
C16 H16A 0.9700
C16 H16B 0.9700
C16 C17 1.489(5)
C25 C26 1.373(6)
C25 C31 1.495(5)
C17 C18 1.381(5)
C32 H32A 0.9700
C32 H32B 0.9700
C32 C29 1.492(5)
C40 C39 1.489(5)
C40 C41 1.374(5)
N4 C37 1.475(7)
N4 C35 1.460(9)
N4 C34 1.468(7)
C9 H9A 0.9700
C9 H9B 0.9700
C21 C20 1.392(6)
C21 C22 1.485(6)
C10 H10A 0.9700
C10 H10B 0.9700
C10 H10C 0.9700
C10 H10D 0.9700
C10 C11 1.499(6)
C10 C11A 1.423(16)
C29 C28 1.373(5)
C18 H18 0.9300
C18 C19 1.370(6)
O5 H5A 0.944(19)
O5 H5B 0.94(2)
C5 H5 0.9300
C5 C4 1.372(6)
C43 H43 0.9300
C43 C42 1.377(6)
C20 H20 0.9300
C20 C19 1.355(6)
C33 H33A 0.9700
C33 H33B 0.9700
C33 H33C 0.9700
C33 H33D 0.9700
C33 C34 1.530(7)
C33 C34A 1.414(12)
C19 C23 1.518(5)
C3 H3 0.9300
C3 C4 1.365(6)
C39 H39A 0.9700
C39 H39B 0.9700
C28 H28 0.9300
C28 C27 1.368(6)
C4 C8 1.518(6)
C14 H14A 0.9700
C14 H14B 0.9700
C14 C15 1.485(7)
C27 C26 1.368(6)
C27 C30 1.514(6)
C26 H26 0.9300
C31 H31A 0.9600
C31 H31B 0.9600
C31 H31C 0.9600
C41 H41 0.9300
C41 C42 1.363(6)
C42 C46 1.512(6)
C45 H45A 0.9600
C45 H45B 0.9600
C45 H45C 0.9600
C12 H12A 0.9700
C12 H12B 0.9700
C12 C13 1.508(6)
C22 H22A 0.9600
C22 H22B 0.9600
C22 H22C 0.9600
C7 H7A 0.9600
C7 H7B 0.9600
C7 H7C 0.9600
C37 H37A 0.9700
C37 H37B 0.9700
C37 C38 1.529(8)
C15 H15A 0.9600
C15 H15B 0.9600
C15 H15C 0.9600
C23 H23A 0.9600
C23 H23B 0.9600
C23 H23C 0.9600
C11 H11A 0.9700
C11 H11B 0.9700
C35 H35A 0.9700
C35 H35B 0.9700
C35 C36 1.570(11)
C13 H13A 0.9600
C13 H13B 0.9600
C13 H13C 0.9600
C34 H34A 0.9700
C34 H34B 0.9700
C49 H49A 0.9600
C49 H49B 0.9600
C49 H49C 0.9600
C30 H30A 0.9600
C30 H30B 0.9600
C30 H30C 0.9600
C8 H8A 0.9600
C8 H8B 0.9600
C8 H8C 0.9600
C46 H46A 0.9600
C46 H46B 0.9600
C46 H46C 0.9600
C36 H36A 0.9600
C36 H36B 0.9600
C36 H36C 0.9600
C48 H48A 0.9600
C48 H48B 0.9600
C48 H48C 0.9600
C38 H38A 0.9600
C38 H38B 0.9600
C38 H38C 0.9600
N4A C37A 1.488(15)
N4A C35A 1.456(16)
N4A C34A 1.457(14)
C37A H37C 0.9700
C37A H37D 0.9700
C37A C38A 1.543(16)
C35A H35C 0.9700
C35A H35D 0.9700
C35A C36A 1.516(18)
C34A H34C 0.9700
C34A H34D 0.9700
C36A H36D 0.9600
C36A H36E 0.9600
C36A H36F 0.9600
C38A H38D 0.9600
C38A H38E 0.9600
C38A H38F 0.9600
N2A C14A 1.475(17)
N2A C12A 1.460(17)
N2A C11A 1.476(17)
C14A H14C 0.9700
C14A H14D 0.9700
C14A C15A 1.474(19)
C12A H12C 0.9700
C12A H12D 0.9700
C12A C13A 1.516(18)
C15A H15D 0.9600
C15A H15E 0.9600
C15A H15F 0.9600
C11A H11C 0.9700
C11A H11D 0.9700
C13A H13D 0.9600
C13A H13E 0.9600
C13A H13F 0.9600
